data_7038056
loop_
_publ_author_name
'Zhao, Bei'
'Xiao, Yang'
'Yuan, Dan'
'Lu, Chengrong'
'Yao, Yingming'

_publ_section_title
;
 Synthesis and characterization of bridged bis(amidato) rare earth metal
 amides and their applications in C-N bond formation reactions.
;
_journal_issue 9
_journal_name_full 'Dalton transactions (Cambridge, England : 2003)'
_journal_page_first 3880
_journal_page_last 3887
_journal_paper_doi 10.1039/c5dt04217h
_journal_volume 45
_journal_year 2016
_chemical_formula_sum 'C70 H116 La2 N6 O6 Si4'
_chemical_formula_weight 1527.87
_chemical_name_systematic
; 
 ? 
;
_space_group_IT_number 13
_symmetry_cell_setting monoclinic
_symmetry_space_group_name_Hall '-P 2yc'
_symmetry_space_group_name_H-M 'P 1 2/c 1'
_atom_sites_solution_hydrogens geom
_atom_sites_solution_primary direct
_atom_sites_solution_secondary difmap
_audit_creation_method SHELXL-97
_audit_update_record
;
2015-12-28 deposited with the CCDC.
2016-01-20 downloaded from the CCDC.
;
_cell_angle_alpha 90.00
_cell_angle_beta 103.731(3)
_cell_angle_gamma 90.00
_cell_formula_units_Z 2
_cell_length_a 13.8887(3)
_cell_length_b 11.7360(3)
_cell_length_c 24.6902(7)
_cell_measurement_reflns_used 8913
_cell_measurement_temperature 253(2)
_cell_measurement_theta_max 28.9160
_cell_measurement_theta_min 3.5760
_cell_volume 3909.43(18)
_computing_structure_refinement 'SHELXL-97 (Sheldrick, 1997)'
_computing_structure_solution 'SHELXS-97 (Sheldrick, 1990)'
_diffrn_ambient_temperature 253(2)
_diffrn_measured_fraction_theta_full 0.998
_diffrn_measured_fraction_theta_max 0.998
_diffrn_measurement_device_type 'Xcalibur, Atlas, Gemini'
_diffrn_measurement_method '\w scans'
_diffrn_radiation_monochromator graphite
_diffrn_radiation_source 'fine-focus sealed tube'
_diffrn_radiation_type MoK\a
_diffrn_radiation_wavelength 0.71073
_diffrn_reflns_av_R_equivalents 0.0382
_diffrn_reflns_av_sigmaI/netI 0.0412
_diffrn_reflns_limit_h_max 16
_diffrn_reflns_limit_h_min -16
_diffrn_reflns_limit_k_max 13
_diffrn_reflns_limit_k_min -12
_diffrn_reflns_limit_l_max 29
_diffrn_reflns_limit_l_min -29
_diffrn_reflns_number 21353
_diffrn_reflns_theta_full 25.00
_diffrn_reflns_theta_max 25.00
_diffrn_reflns_theta_min 3.02
_exptl_absorpt_coefficient_mu 1.188
_exptl_absorpt_correction_T_max 0.6479
_exptl_absorpt_correction_T_min 0.5880
_exptl_crystal_colour COLORLESS
_exptl_crystal_density_diffrn 1.298
_exptl_crystal_density_method 'not measured'
_exptl_crystal_description BLOCK
_exptl_crystal_F_000 1592
_exptl_crystal_size_max 0.50
_exptl_crystal_size_mid 0.40
_exptl_crystal_size_min 0.40
_refine_diff_density_max 1.632
_refine_diff_density_min -0.861
_refine_diff_density_rms 0.097
_refine_ls_extinction_method none
_refine_ls_goodness_of_fit_ref 1.083
_refine_ls_hydrogen_treatment mixed
_refine_ls_matrix_type full
_refine_ls_number_parameters 386
_refine_ls_number_reflns 6880
_refine_ls_number_restraints 1
_refine_ls_restrained_S_all 1.085
_refine_ls_R_factor_all 0.0542
_refine_ls_R_factor_gt 0.0412
_refine_ls_shift/su_max 0.003
_refine_ls_shift/su_mean 0.000
_refine_ls_structure_factor_coef Fsqd
_refine_ls_weighting_details 'calc w=1/[\s^2^(Fo^2^)+(0.0594P)^2^+4.9059P] where P=(Fo^2^+2Fc^2^)/3'
_refine_ls_weighting_scheme calc
_refine_ls_wR_factor_gt 0.1089
_refine_ls_wR_factor_ref 0.1167
_reflns_number_gt 5703
_reflns_number_total 6880
_reflns_threshold_expression >2sigma(I)
_cod_data_source_file c5dt04217h2.cif
_cod_data_source_block g141128a
_cod_depositor_comments
;
The following automatic conversions were performed:

'_symmetry_cell_setting' value 'MONOCLINIC' changed to 'monoclinic'
according to
/usr/data/users/saulius/crontab/automatic-downloads/rss-feeds/RSC/lib/dictionaries/cif_core.dic
dictionary named 'cif_core.dic' version 2.4.2 from 2011-04-26.

Automatic conversion script
Id: cif_fix_values 4268 2015-11-12 08:31:59Z antanas 

 Adding full bibliography for 7038055--7038059.cif.
;
_cod_original_cell_volume 3909.44(17)
_cod_database_code 7038056

loop_
_symmetry_equiv_pos_as_xyz
'x, y, z'
'-x, y, -z+1/2'
'-x, -y, -z'
'x, -y, z-1/2'

loop_
_atom_site_label
_atom_site_type_symbol
_atom_site_fract_x
_atom_site_fract_y
_atom_site_fract_z
_atom_site_U_iso_or_equiv
_atom_site_adp_type
_atom_site_occupancy
_atom_site_symmetry_multiplicity
_atom_site_calc_flag
_atom_site_refinement_flags
La1 La 0.346097(16) 0.64344(2) 0.711124(9) 0.02691(11) Uani 1 1 d .
Si1 Si 0.30271(11) 0.38322(12) 0.64326(7) 0.0484(4) Uani 1 1 d .
Si2 Si 0.23902(10) 0.39173(12) 0.75204(6) 0.0449(3) Uani 1 1 d .
O1 O 0.7650(2) 0.7109(3) 0.87654(11) 0.0372(7) Uani 1 1 d .
O2 O 0.5100(2) 0.6660(3) 0.69405(11) 0.0339(7) Uani 1 1 d .
N1 N 0.7920(2) 0.7833(3) 0.79857(14) 0.0350(8) Uani 1 1 d .
N2 N 0.6573(2) 0.7406(3) 0.69564(13) 0.0323(8) Uani 1 1 d .
N3 N 0.2899(3) 0.4530(3) 0.70243(16) 0.0395(9) Uani 1 1 d .
C1 C 0.8244(3) 0.7629(4) 0.85144(17) 0.0324(9) Uani 1 1 d .
C2 C 0.9274(3) 0.7916(4) 0.88478(16) 0.0326(10) Uani 1 1 d .
C3 C 0.9480(3) 0.8984(4) 0.90976(18) 0.0390(11) Uani 1 1 d .
C4 C 1.0434(3) 0.9199(4) 0.94039(18) 0.0438(12) Uani 1 1 d .
H4 H 1.0576 0.9910 0.9569 0.053 Uiso 1 1 calc R
C5 C 1.1181(3) 0.8403(5) 0.94737(19) 0.0455(12) Uani 1 1 d .
C6 C 1.0958(3) 0.7350(5) 0.92286(19) 0.0456(12) Uani 1 1 d .
H6 H 1.1452 0.6798 0.9278 0.055 Uiso 1 1 calc R
C7 C 1.0018(3) 0.7087(4) 0.89097(18) 0.0390(11) Uani 1 1 d .
C8 C 0.9799(4) 0.5961(5) 0.8625(2) 0.0616(15) Uani 1 1 d .
H8A H 0.9767 0.6048 0.8235 0.092 Uiso 1 1 calc R
H8B H 0.9175 0.5681 0.8674 0.092 Uiso 1 1 calc R
H8C H 1.0314 0.5430 0.8785 0.092 Uiso 1 1 calc R
C9 C 0.8680(4) 0.9881(5) 0.9022(2) 0.0599(15) Uani 1 1 d .
H9A H 0.8926 1.0533 0.9248 0.090 Uiso 1 1 calc R
H9B H 0.8115 0.9577 0.9134 0.090 Uiso 1 1 calc R
H9C H 0.8490 1.0105 0.8638 0.090 Uiso 1 1 calc R
C10 C 1.2217(4) 0.8663(6) 0.9797(2) 0.0631(17) Uani 1 1 d .
H10A H 1.2408 0.9404 0.9695 0.095 Uiso 1 1 calc R
H10B H 1.2664 0.8102 0.9714 0.095 Uiso 1 1 calc R
H10C H 1.2242 0.8650 1.0189 0.095 Uiso 1 1 calc R
C11 C 0.8505(3) 0.8410(4) 0.76514(18) 0.0377(10) Uani 1 1 d .
H11A H 0.8944 0.7864 0.7538 0.045 Uiso 1 1 calc R
H11B H 0.8913 0.8989 0.7877 0.045 Uiso 1 1 calc R
C12 C 0.7850(3) 0.8970(4) 0.71311(18) 0.0349(10) Uani 1 1 d .
C13 C 0.7131(4) 0.9810(4) 0.7295(2) 0.0491(12) Uani 1 1 d .
H13A H 0.6760 1.0191 0.6968 0.074 Uiso 1 1 calc R
H13B H 0.7496 1.0361 0.7550 0.074 Uiso 1 1 calc R
H13C H 0.6685 0.9406 0.7470 0.074 Uiso 1 1 calc R
C14 C 0.8541(4) 0.9600(5) 0.68308(19) 0.0461(12) Uani 1 1 d .
H14A H 0.9008 0.9072 0.6742 0.069 Uiso 1 1 calc R
H14B H 0.8890 1.0188 0.7069 0.069 Uiso 1 1 calc R
H14C H 0.8156 0.9935 0.6494 0.069 Uiso 1 1 calc R
C15 C 0.7266(3) 0.8073(4) 0.67226(17) 0.0365(10) Uani 1 1 d .
H15A H 0.6901 0.8458 0.6389 0.044 Uiso 1 1 calc R
H15B H 0.7733 0.7558 0.6613 0.044 Uiso 1 1 calc R
C16 C 0.5674(3) 0.7232(3) 0.66802(16) 0.0286(9) Uani 1 1 d .
C17 C 0.5222(3) 0.7623(4) 0.60970(16) 0.0310(9) Uani 1 1 d .
C18 C 0.4589(3) 0.8559(4) 0.60125(19) 0.0359(10) Uani 1 1 d .
C19 C 0.4202(4) 0.8925(5) 0.5468(2) 0.0499(13) Uani 1 1 d .
H19 H 0.3786 0.9556 0.5410 0.060 Uiso 1 1 calc R
C20 C 0.4413(4) 0.8384(5) 0.5008(2) 0.0515(13) Uani 1 1 d .
C21 C 0.5020(4) 0.7445(5) 0.51021(19) 0.0498(13) Uani 1 1 d .
H21 H 0.5153 0.7059 0.4799 0.060 Uiso 1 1 calc R
C22 C 0.5448(3) 0.7047(4) 0.56465(17) 0.0381(10) Uani 1 1 d .
C23 C 0.4332(4) 0.9186(5) 0.6493(2) 0.0488(12) Uani 1 1 d .
H23A H 0.4355 0.9992 0.6432 0.073 Uiso 1 1 calc R
H23B H 0.4799 0.8989 0.6833 0.073 Uiso 1 1 calc R
H23C H 0.3677 0.8975 0.6520 0.073 Uiso 1 1 calc R
C24 C 0.3990(5) 0.8813(6) 0.4421(2) 0.079(2) Uani 1 1 d .
H24A H 0.4463 0.8691 0.4199 0.119 Uiso 1 1 calc R
H24B H 0.3849 0.9612 0.4432 0.119 Uiso 1 1 calc R
H24C H 0.3391 0.8407 0.4259 0.119 Uiso 1 1 calc R
C25 C 0.6110(4) 0.6012(5) 0.5724(2) 0.0499(13) Uani 1 1 d .
H25A H 0.6774 0.6230 0.5906 0.075 Uiso 1 1 calc R
H25B H 0.6105 0.5686 0.5366 0.075 Uiso 1 1 calc R
H25C H 0.5872 0.5460 0.5948 0.075 Uiso 1 1 calc R
C26 C 0.1830(5) 0.3571(6) 0.5914(3) 0.080(2) Uani 1 1 d .
H26A H 0.1421 0.3078 0.6074 0.120 Uiso 1 1 calc R
H26B H 0.1959 0.3217 0.5587 0.120 Uiso 1 1 calc R
H26C H 0.1494 0.4282 0.5812 0.120 Uiso 1 1 calc R
C27 C 0.3784(4) 0.4729(5) 0.6065(2) 0.0606(15) Uani 1 1 d .
H27A H 0.3439 0.5427 0.5945 0.091 Uiso 1 1 calc R
H27B H 0.3892 0.4324 0.5747 0.091 Uiso 1 1 calc R
H27C H 0.4411 0.4897 0.6314 0.091 Uiso 1 1 calc R
C28 C 0.3668(5) 0.2434(5) 0.6575(3) 0.0797(19) Uani 1 1 d .
H28A H 0.4278 0.2529 0.6851 0.119 Uiso 1 1 calc R
H28B H 0.3807 0.2145 0.6238 0.119 Uiso 1 1 calc R
H28C H 0.3251 0.1906 0.6709 0.119 Uiso 1 1 calc R
C29 C 0.3340(5) 0.3123(6) 0.8056(3) 0.0753(18) Uani 1 1 d .
H29A H 0.3629 0.2533 0.7877 0.113 Uiso 1 1 calc R
H29B H 0.3027 0.2789 0.8326 0.113 Uiso 1 1 calc R
H29C H 0.3848 0.3640 0.8240 0.113 Uiso 1 1 calc R
C30 C 0.1873(5) 0.5064(5) 0.7898(2) 0.0637(15) Uani 1 1 d .
H30A H 0.2399 0.5558 0.8084 0.096 Uiso 1 1 calc R
H30B H 0.1563 0.4724 0.8167 0.096 Uiso 1 1 calc R
H30C H 0.1391 0.5498 0.7635 0.096 Uiso 1 1 calc R
C31 C 0.1342(4) 0.2915(6) 0.7238(3) 0.0720(17) Uani 1 1 d .
H31A H 0.0836 0.3306 0.6970 0.108 Uiso 1 1 calc R
H31B H 0.1072 0.2644 0.7538 0.108 Uiso 1 1 calc R
H31C H 0.1582 0.2281 0.7062 0.108 Uiso 1 1 calc R
O3 O 0.8834(10) 0.6190(11) 0.0108(5) 0.239(5) Uiso 1 1 d .
C33 C 0.9041(8) 0.7378(10) 0.0317(5) 0.138(4) Uiso 1 1 d .
H33A H 0.9732 0.7560 0.0344 0.165 Uiso 1 1 calc R
H33B H 0.8638 0.7907 0.0057 0.165 Uiso 1 1 calc R
C34 C 0.8019(9) 0.5876(11) 0.0348(5) 0.156(4) Uiso 1 1 d D
H34A H 0.8073 0.5084 0.0464 0.187 Uiso 1 1 calc R
H34B H 0.7391 0.5984 0.0080 0.187 Uiso 1 1 calc R
C35 C 0.8087(11) 0.6617(12) 0.0824(5) 0.183(6) Uiso 1 1 d D
H35A H 0.8249 0.6162 0.1162 0.219 Uiso 1 1 calc R
H35B H 0.7446 0.6966 0.0801 0.219 Uiso 1 1 calc R
C37 C 0.8824(11) 0.7505(14) 0.0862(6) 0.200(6) Uiso 1 1 d .
H37A H 0.9403 0.7365 0.1162 0.240 Uiso 1 1 calc R
H37B H 0.8555 0.8252 0.0909 0.240 Uiso 1 1 calc R

loop_
_atom_site_aniso_label
_atom_site_aniso_U_11
_atom_site_aniso_U_22
_atom_site_aniso_U_33
_atom_site_aniso_U_23
_atom_site_aniso_U_13
_atom_site_aniso_U_12
La1 0.02360(15) 0.02824(16) 0.02857(16) -0.00275(9) 0.00557(10) 0.00008(10)
Si1 0.0492(8) 0.0357(7) 0.0612(9) -0.0152(7) 0.0149(7) -0.0037(6)
Si2 0.0433(7) 0.0364(7) 0.0543(8) 0.0047(6) 0.0103(6) -0.0042(6)
O1 0.0346(16) 0.0479(19) 0.0296(15) 0.0033(14) 0.0083(13) -0.0099(15)
O2 0.0304(15) 0.0453(18) 0.0272(14) 0.0025(13) 0.0093(12) -0.0065(14)
N1 0.0298(18) 0.045(2) 0.0283(18) 0.0051(16) 0.0021(15) -0.0052(17)
N2 0.0284(18) 0.041(2) 0.0282(18) -0.0011(16) 0.0079(14) -0.0053(17)
N3 0.038(2) 0.032(2) 0.048(2) -0.0074(17) 0.0079(17) -0.0019(18)
C1 0.029(2) 0.031(2) 0.035(2) -0.0008(19) 0.0037(18) 0.0011(19)
C2 0.031(2) 0.043(3) 0.024(2) 0.0030(19) 0.0067(17) -0.002(2)
C3 0.042(3) 0.043(3) 0.031(2) -0.003(2) 0.0070(19) 0.000(2)
C4 0.045(3) 0.051(3) 0.034(2) -0.010(2) 0.006(2) -0.016(3)
C5 0.036(3) 0.068(4) 0.032(2) 0.005(2) 0.006(2) -0.012(3)
C6 0.033(2) 0.062(3) 0.042(3) 0.009(2) 0.007(2) 0.006(2)
C7 0.037(2) 0.044(3) 0.037(2) 0.008(2) 0.0106(19) 0.000(2)
C8 0.041(3) 0.069(4) 0.071(4) 0.004(3) 0.004(3) -0.013(3)
C9 0.064(3) 0.052(3) 0.057(3) -0.019(3) 0.001(3) 0.006(3)
C10 0.043(3) 0.093(5) 0.048(3) -0.004(3) 0.001(2) -0.019(3)
C11 0.030(2) 0.048(3) 0.033(2) 0.001(2) 0.0055(18) -0.012(2)
C12 0.037(2) 0.035(2) 0.033(2) 0.0040(19) 0.0083(19) -0.008(2)
C13 0.053(3) 0.040(3) 0.054(3) 0.003(2) 0.014(2) -0.001(2)
C14 0.047(3) 0.055(3) 0.037(3) 0.005(2) 0.011(2) -0.016(2)
C15 0.035(2) 0.047(3) 0.028(2) 0.001(2) 0.0081(18) -0.009(2)
C16 0.031(2) 0.029(2) 0.027(2) -0.0026(17) 0.0109(17) 0.0004(19)
C17 0.026(2) 0.037(2) 0.029(2) 0.0003(18) 0.0035(16) -0.0059(19)
C18 0.031(2) 0.042(3) 0.035(2) -0.004(2) 0.0074(19) -0.001(2)
C19 0.042(3) 0.051(3) 0.051(3) 0.010(3) -0.001(2) 0.007(2)
C20 0.050(3) 0.065(4) 0.034(3) 0.006(2) -0.002(2) -0.007(3)
C21 0.053(3) 0.067(4) 0.028(2) -0.009(2) 0.008(2) -0.006(3)
C22 0.037(2) 0.050(3) 0.028(2) -0.006(2) 0.0082(18) -0.002(2)
C23 0.048(3) 0.049(3) 0.050(3) -0.001(2) 0.012(2) 0.011(3)
C24 0.088(5) 0.099(5) 0.039(3) 0.014(3) -0.009(3) -0.001(4)
C25 0.052(3) 0.056(3) 0.044(3) -0.009(2) 0.015(2) 0.014(3)
C26 0.066(4) 0.087(5) 0.081(5) -0.033(4) 0.005(3) -0.006(4)
C27 0.074(4) 0.057(3) 0.057(3) -0.017(3) 0.030(3) -0.006(3)
C28 0.083(4) 0.049(4) 0.112(6) -0.010(4) 0.032(4) 0.008(3)
C29 0.076(4) 0.073(4) 0.072(4) 0.029(3) 0.007(3) 0.004(4)
C30 0.081(4) 0.055(3) 0.061(4) 0.005(3) 0.028(3) 0.001(3)
C31 0.062(4) 0.067(4) 0.090(5) 0.005(3) 0.022(3) -0.022(3)

loop_
_atom_type_symbol
_atom_type_description
_atom_type_scat_dispersion_real
_atom_type_scat_dispersion_imag
_atom_type_scat_source
C C 0.0033 0.0016 'International Tables Vol C Tables 4.2.6.8 and 6.1.1.4'
H H 0.0000 0.0000 'International Tables Vol C Tables 4.2.6.8 and 6.1.1.4'
N N 0.0061 0.0033 'International Tables Vol C Tables 4.2.6.8 and 6.1.1.4'
O O 0.0106 0.0060 'International Tables Vol C Tables 4.2.6.8 and 6.1.1.4'
La La -0.2871 2.4523 'International Tables Vol C Tables 4.2.6.8 and 6.1.1.4'
Si Si 0.0817 0.0704 'International Tables Vol C Tables 4.2.6.8 and 6.1.1.4'

loop_
_geom_angle_atom_site_label_1
_geom_angle_atom_site_label_2
_geom_angle_atom_site_label_3
_geom_angle
_geom_angle_site_symmetry_1
_geom_angle_site_symmetry_3
N3 La1 O2 113.03(12) . .
N3 La1 O1 95.71(12) . 2_656
O2 La1 O1 103.27(10) . 2_656
N3 La1 N1 112.61(12) . 2_656
O2 La1 N1 130.09(11) . 2_656
O1 La1 N1 53.02(10) 2_656 2_656
N3 La1 N2 115.09(12) . 2_656
O2 La1 N2 108.87(10) . 2_656
O1 La1 N2 120.01(10) 2_656 2_656
N1 La1 N2 67.55(11) 2_656 2_656
N3 La1 O2 109.36(11) . 2_656
O2 La1 O2 66.98(10) . 2_656
O1 La1 O2 154.92(10) 2_656 2_656
N1 La1 O2 114.33(10) 2_656 2_656
N2 La1 O2 49.51(9) 2_656 2_656
N3 La1 C1 101.59(12) . 2_656
O2 La1 C1 122.83(11) . 2_656
O1 La1 C1 26.79(11) 2_656 2_656
N1 La1 C1 26.88(11) 2_656 2_656
N2 La1 C1 94.42(11) 2_656 2_656
O2 La1 C1 139.82(10) 2_656 2_656
N3 La1 C16 114.81(12) . 2_656
O2 La1 C16 88.22(10) . 2_656
O1 La1 C16 140.22(10) 2_656 2_656
N1 La1 C16 90.41(11) 2_656 2_656
N2 La1 C16 24.24(10) 2_656 2_656
O2 La1 C16 25.27(9) 2_656 2_656
C1 La1 C16 117.05(11) 2_656 2_656
N3 La1 Si1 26.63(9) . .
O2 La1 Si1 94.28(8) . .
O1 La1 Si1 81.85(8) 2_656 .
N1 La1 Si1 119.49(9) 2_656 .
N2 La1 Si1 141.52(8) 2_656 .
O2 La1 Si1 120.81(7) 2_656 .
C1 La1 Si1 98.27(9) 2_656 .
C16 La1 Si1 135.87(8) 2_656 .
N3 Si1 C28 113.6(3) . .
N3 Si1 C26 114.0(3) . .
C28 Si1 C26 107.0(3) . .
N3 Si1 C27 109.2(2) . .
C28 Si1 C27 106.8(3) . .
C26 Si1 C27 105.7(3) . .
N3 Si1 La1 37.94(13) . .
C28 Si1 La1 131.7(2) . .
C26 Si1 La1 120.0(2) . .
C27 Si1 La1 71.67(17) . .
N3 Si2 C31 114.5(2) . .
N3 Si2 C30 109.0(2) . .
C31 Si2 C30 106.3(3) . .
N3 Si2 C29 111.9(3) . .
C31 Si2 C29 107.7(3) . .
C30 Si2 C29 107.1(3) . .
C1 O1 La1 93.9(2) . 2_656
C16 O2 La1 147.1(3) . .
C16 O2 La1 93.7(2) . 2_656
La1 O2 La1 111.70(10) . 2_656
C1 N1 C11 123.3(4) . .
C1 N1 La1 92.9(3) . 2_656
C11 N1 La1 140.6(3) . 2_656
C16 N2 C15 121.5(3) . .
C16 N2 La1 100.5(3) . 2_656
C15 N2 La1 137.9(3) . 2_656
Si2 N3 Si1 123.4(2) . .
Si2 N3 La1 121.12(19) . .
Si1 N3 La1 115.43(19) . .
O1 C1 N1 117.3(4) . .
O1 C1 C2 118.2(4) . .
N1 C1 C2 124.4(4) . .
O1 C1 La1 59.3(2) . 2_656
N1 C1 La1 60.2(2) . 2_656
C2 C1 La1 163.2(3) . 2_656
C3 C2 C7 120.5(4) . .
C3 C2 C1 120.6(4) . .
C7 C2 C1 118.9(4) . .
C4 C3 C2 118.3(4) . .
C4 C3 C9 121.4(4) . .
C2 C3 C9 120.3(4) . .
C5 C4 C3 122.7(5) . .
C5 C4 H4 118.6 . .
C3 C4 H4 118.6 . .
C4 C5 C6 118.0(4) . .
C4 C5 C10 121.8(5) . .
C6 C5 C10 120.1(5) . .
C5 C6 C7 122.0(5) . .
C5 C6 H6 119.0 . .
C7 C6 H6 119.0 . .
C6 C7 C2 118.5(4) . .
C6 C7 C8 121.4(5) . .
C2 C7 C8 120.1(4) . .
C7 C8 H8A 109.5 . .
C7 C8 H8B 109.5 . .
H8A C8 H8B 109.5 . .
C7 C8 H8C 109.5 . .
H8A C8 H8C 109.5 . .
H8B C8 H8C 109.5 . .
C3 C9 H9A 109.5 . .
C3 C9 H9B 109.5 . .
H9A C9 H9B 109.5 . .
C3 C9 H9C 109.5 . .
H9A C9 H9C 109.5 . .
H9B C9 H9C 109.5 . .
C5 C10 H10A 109.5 . .
C5 C10 H10B 109.5 . .
H10A C10 H10B 109.5 . .
C5 C10 H10C 109.5 . .
H10A C10 H10C 109.5 . .
H10B C10 H10C 109.5 . .
N1 C11 C12 111.9(3) . .
N1 C11 H11A 109.2 . .
C12 C11 H11A 109.2 . .
N1 C11 H11B 109.2 . .
C12 C11 H11B 109.2 . .
H11A C11 H11B 107.9 . .
C13 C12 C14 109.9(4) . .
C13 C12 C11 110.5(4) . .
C14 C12 C11 107.3(4) . .
C13 C12 C15 109.7(4) . .
C14 C12 C15 107.7(4) . .
C11 C12 C15 111.6(4) . .
C12 C13 H13A 109.5 . .
C12 C13 H13B 109.5 . .
H13A C13 H13B 109.5 . .
C12 C13 H13C 109.5 . .
H13A C13 H13C 109.5 . .
H13B C13 H13C 109.5 . .
C12 C14 H14A 109.5 . .
C12 C14 H14B 109.5 . .
H14A C14 H14B 109.5 . .
C12 C14 H14C 109.5 . .
H14A C14 H14C 109.5 . .
H14B C14 H14C 109.5 . .
N2 C15 C12 113.6(3) . .
N2 C15 H15A 108.9 . .
C12 C15 H15A 108.9 . .
N2 C15 H15B 108.9 . .
C12 C15 H15B 108.9 . .
H15A C15 H15B 107.7 . .
N2 C16 O2 116.3(4) . .
N2 C16 C17 126.3(4) . .
O2 C16 C17 117.4(3) . .
N2 C16 La1 55.3(2) . 2_656
O2 C16 La1 61.07(19) . 2_656
C17 C16 La1 178.2(3) . 2_656
C18 C17 C22 121.0(4) . .
C18 C17 C16 119.4(4) . .
C22 C17 C16 119.6(4) . .
C19 C18 C17 118.3(4) . .
C19 C18 C23 120.0(4) . .
C17 C18 C23 121.7(4) . .
C18 C19 C20 122.7(5) . .
C18 C19 H19 118.7 . .
C20 C19 H19 118.7 . .
C21 C20 C19 117.8(4) . .
C21 C20 C24 120.8(5) . .
C19 C20 C24 121.4(5) . .
C20 C21 C22 122.0(5) . .
C20 C21 H21 119.0 . .
C22 C21 H21 119.0 . .
C17 C22 C21 118.2(4) . .
C17 C22 C25 122.3(4) . .
C21 C22 C25 119.5(4) . .
C18 C23 H23A 109.5 . .
C18 C23 H23B 109.5 . .
H23A C23 H23B 109.5 . .
C18 C23 H23C 109.5 . .
H23A C23 H23C 109.5 . .
H23B C23 H23C 109.5 . .
C20 C24 H24A 109.5 . .
C20 C24 H24B 109.5 . .
H24A C24 H24B 109.5 . .
C20 C24 H24C 109.5 . .
H24A C24 H24C 109.5 . .
H24B C24 H24C 109.5 . .
C22 C25 H25A 109.5 . .
C22 C25 H25B 109.5 . .
H25A C25 H25B 109.5 . .
C22 C25 H25C 109.5 . .
H25A C25 H25C 109.5 . .
H25B C25 H25C 109.5 . .
Si1 C26 H26A 109.5 . .
Si1 C26 H26B 109.5 . .
H26A C26 H26B 109.5 . .
Si1 C26 H26C 109.5 . .
H26A C26 H26C 109.5 . .
H26B C26 H26C 109.5 . .
Si1 C27 H27A 109.5 . .
Si1 C27 H27B 109.5 . .
H27A C27 H27B 109.5 . .
Si1 C27 H27C 109.5 . .
H27A C27 H27C 109.5 . .
H27B C27 H27C 109.5 . .
Si1 C28 H28A 109.5 . .
Si1 C28 H28B 109.5 . .
H28A C28 H28B 109.5 . .
Si1 C28 H28C 109.5 . .
H28A C28 H28C 109.5 . .
H28B C28 H28C 109.5 . .
Si2 C29 H29A 109.5 . .
Si2 C29 H29B 109.5 . .
H29A C29 H29B 109.5 . .
Si2 C29 H29C 109.5 . .
H29A C29 H29C 109.5 . .
H29B C29 H29C 109.5 . .
Si2 C30 H30A 109.5 . .
Si2 C30 H30B 109.5 . .
H30A C30 H30B 109.5 . .
Si2 C30 H30C 109.5 . .
H30A C30 H30C 109.5 . .
H30B C30 H30C 109.5 . .
Si2 C31 H31A 109.5 . .
Si2 C31 H31B 109.5 . .
H31A C31 H31B 109.5 . .
Si2 C31 H31C 109.5 . .
H31A C31 H31C 109.5 . .
H31B C31 H31C 109.5 . .
C34 O3 C33 101.6(11) . .
C37 C33 O3 110.6(11) . .
C37 C33 H33A 109.5 . .
O3 C33 H33A 109.5 . .
C37 C33 H33B 109.5 . .
O3 C33 H33B 109.5 . .
H33A C33 H33B 108.1 . .
O3 C34 C35 105.8(12) . .
O3 C34 H34A 110.6 . .
C35 C34 H34A 110.6 . .
O3 C34 H34B 110.6 . .
C35 C34 H34B 110.6 . .
H34A C34 H34B 108.7 . .
C34 C35 C37 113.3(13) . .
C34 C35 H35A 108.9 . .
C37 C35 H35A 108.9 . .
C34 C35 H35B 108.9 . .
C37 C35 H35B 108.9 . .
H35A C35 H35B 107.7 . .
C35 C37 C33 99.5(12) . .
C35 C37 H37A 111.9 . .
C33 C37 H37A 111.9 . .
C35 C37 H37B 111.9 . .
C33 C37 H37B 111.9 . .
H37A C37 H37B 109.6 . .

loop_
_geom_bond_atom_site_label_1
_geom_bond_atom_site_label_2
_geom_bond_distance
_geom_bond_site_symmetry_2
La1 N3 2.360(4) .
La1 O2 2.426(3) .
La1 O1 2.471(3) 2_656
La1 N1 2.492(3) 2_656
La1 N2 2.579(3) 2_656
La1 O2 2.706(3) 2_656
La1 C1 2.867(4) 2_656
La1 C16 3.086(4) 2_656
La1 Si1 3.4667(14) .
Si1 N3 1.721(4) .
Si1 C28 1.860(6) .
Si1 C26 1.868(7) .
Si1 C27 1.869(6) .
Si2 N3 1.711(4) .
Si2 C31 1.872(6) .
Si2 C30 1.875(6) .
Si2 C29 1.879(6) .
O1 C1 1.296(5) .
O1 La1 2.471(3) 2_656
O2 C16 1.320(5) .
O2 La1 2.706(3) 2_656
N1 C1 1.298(5) .
N1 C11 1.456(5) .
N1 La1 2.492(3) 2_656
N2 C16 1.288(5) .
N2 C15 1.462(5) .
N2 La1 2.579(3) 2_656
C1 C2 1.510(6) .
C1 La1 2.867(4) 2_656
C2 C3 1.396(7) .
C2 C7 1.400(6) .
C3 C4 1.384(6) .
C3 C9 1.510(7) .
C4 C5 1.375(7) .
C4 H4 0.9300 .
C5 C6 1.379(7) .
C5 C10 1.502(7) .
C6 C7 1.391(6) .
C6 H6 0.9300 .
C7 C8 1.494(8) .
C8 H8A 0.9600 .
C8 H8B 0.9600 .
C8 H8C 0.9600 .
C9 H9A 0.9600 .
C9 H9B 0.9600 .
C9 H9C 0.9600 .
C10 H10A 0.9600 .
C10 H10B 0.9600 .
C10 H10C 0.9600 .
C11 C12 1.534(6) .
C11 H11A 0.9700 .
C11 H11B 0.9700 .
C12 C13 1.524(7) .
C12 C14 1.534(6) .
C12 C15 1.548(6) .
C13 H13A 0.9600 .
C13 H13B 0.9600 .
C13 H13C 0.9600 .
C14 H14A 0.9600 .
C14 H14B 0.9600 .
C14 H14C 0.9600 .
C15 H15A 0.9700 .
C15 H15B 0.9700 .
C16 C17 1.500(6) .
C16 La1 3.086(4) 2_656
C17 C18 1.392(6) .
C17 C22 1.399(6) .
C18 C19 1.391(6) .
C18 C23 1.509(6) .
C19 C20 1.393(8) .
C19 H19 0.9300 .
C20 C21 1.373(8) .
C20 C24 1.515(7) .
C21 C22 1.414(6) .
C21 H21 0.9300 .
C22 C25 1.507(7) .
C23 H23A 0.9600 .
C23 H23B 0.9600 .
C23 H23C 0.9600 .
C24 H24A 0.9600 .
C24 H24B 0.9600 .
C24 H24C 0.9600 .
C25 H25A 0.9600 .
C25 H25B 0.9600 .
C25 H25C 0.9600 .
C26 H26A 0.9600 .
C26 H26B 0.9600 .
C26 H26C 0.9600 .
C27 H27A 0.9600 .
C27 H27B 0.9600 .
C27 H27C 0.9600 .
C28 H28A 0.9600 .
C28 H28B 0.9600 .
C28 H28C 0.9600 .
C29 H29A 0.9600 .
C29 H29B 0.9600 .
C29 H29C 0.9600 .
C30 H30A 0.9600 .
C30 H30B 0.9600 .
C30 H30C 0.9600 .
C31 H31A 0.9600 .
C31 H31B 0.9600 .
C31 H31C 0.9600 .
O3 C34 1.446(15) .
O3 C33 1.491(14) .
C33 C37 1.455(15) .
C33 H33A 0.9700 .
C33 H33B 0.9700 .
C34 C35 1.447(9) .
C34 H34A 0.9700 .
C34 H34B 0.9700 .
C35 C37 1.448(17) .
C35 H35A 0.9700 .
C35 H35B 0.9700 .
C37 H37A 0.9700 .
C37 H37B 0.9700 .
